data_4130121
loop_
_publ_author_name
'Mitra, Nirmal K.'
'Meudom, Rolande'
'Corzo, Hector H.'
'Gorden, John D.'
'Merner, Bradley L.'

_publ_section_title
;
 Overcoming Strain-Induced Rearrangement Reactions: A Mild Dehydrative
 Aromatization Protocol for Synthesis of Highly Distorted p-Phenylenes.
;
_journal_issue 9
_journal_name_full 'Journal of the American Chemical Society'
_journal_page_first 3235
_journal_page_last 3240
_journal_paper_doi 10.1021/jacs.6b00538
_journal_volume 138
_journal_year 2016
_chemical_formula_moiety 'C21 H18 O2'
_chemical_formula_sum 'C21 H18 O2'
_chemical_formula_weight 302.35
_chemical_name_common 34
_chemical_name_systematic 1,5-dioxa[5](3,3")p-terphenylophane
_space_group_crystal_system orthorhombic
_space_group_IT_number 61
_space_group_name_Hall '-P 2ac 2ab'
_space_group_name_H-M_alt 'P b c a'
_atom_sites_solution_hydrogens mixed
_cell_angle_alpha 90
_cell_angle_beta 90
_cell_angle_gamma 90
_cell_formula_units_Z 8
_cell_length_a 19.549(2)
_cell_length_b 8.1172(8)
_cell_length_c 19.927(2)
_cell_measurement_reflns_used 6054
_cell_measurement_temperature 180.(2)
_cell_measurement_theta_max 28.2764
_cell_measurement_theta_min 2.2943
_cell_volume 3162.1(5)
_computing_cell_refinement 'SAINT V8.34A (Bruker AXS Inc., 2013)'
_computing_data_collection 'Bruker Instrument Service v2012.4.0.0'
_computing_data_reduction 'SAINT V8.34A (Bruker AXS Inc., 2013)'
_computing_structure_refinement 'SHELXL-2014 (Sheldrick, 2014)'
_diffrn_ambient_temperature 180.(2)
_diffrn_detector_area_resol_mean 8.3333
_diffrn_measured_fraction_theta_full 0.997
_diffrn_measured_fraction_theta_max 0.997
_diffrn_measurement_device_type 'CCD area detector'
_diffrn_measurement_method 'phi and omega scans'
_diffrn_radiation_monochromator graphite
_diffrn_radiation_type MoK\a
_diffrn_radiation_wavelength 0.71073
_diffrn_reflns_av_R_equivalents 0.0561
_diffrn_reflns_av_unetI/netI 0.0378
_diffrn_reflns_limit_h_max 26
_diffrn_reflns_limit_h_min -25
_diffrn_reflns_limit_k_max 9
_diffrn_reflns_limit_k_min -10
_diffrn_reflns_limit_l_max 25
_diffrn_reflns_limit_l_min -26
_diffrn_reflns_number 31449
_diffrn_reflns_theta_full 28.35
_diffrn_reflns_theta_max 28.35
_diffrn_reflns_theta_min 2.04
_diffrn_source 'fine-focus sealed tube'
_exptl_absorpt_coefficient_mu 0.080
_exptl_absorpt_correction_T_max 0.99
_exptl_absorpt_correction_T_min 0.88
_exptl_absorpt_correction_type multi-scan
_exptl_absorpt_process_details 'SADABS V2014/2 (Bruker AXS Inc.)'
_exptl_crystal_density_diffrn 1.270
_exptl_crystal_density_method 'not measured'
_exptl_crystal_description Fragment
_exptl_crystal_F_000 1280
_exptl_crystal_size_max 0.250
_exptl_crystal_size_mid 0.220
_exptl_crystal_size_min 0.170
_refine_diff_density_max 0.245
_refine_diff_density_min -0.196
_refine_ls_extinction_method none
_refine_ls_goodness_of_fit_ref 1.212
_refine_ls_hydrogen_treatment mixed
_refine_ls_matrix_type full
_refine_ls_number_parameters 220
_refine_ls_number_reflns 3941
_refine_ls_number_restraints 0
_refine_ls_restrained_S_all 1.212
_refine_ls_R_factor_all 0.0725
_refine_ls_R_factor_gt 0.0602
_refine_ls_shift/su_max 0.000
_refine_ls_shift/su_mean 0.000
_refine_ls_structure_factor_coef Fsqd
_refine_ls_weighting_details 'w=1/[\s^2^(Fo^2^)+(0.0204P)^2^+1.5249P] where P=(Fo^2^+2Fc^2^)/3'
_refine_ls_weighting_scheme calc
_refine_ls_wR_factor_gt 0.1070
_refine_ls_wR_factor_ref 0.1120
_reflns_number_gt 3361
_reflns_number_total 3941
_reflns_threshold_expression 'I > 2\s(I)'
_cod_data_source_file ja6b00538_si_002.cif
_cod_data_source_block Merner060815(34)
_cod_original_cell_volume 3162.1(6)
_cod_database_code 4130121

loop_
_space_group_symop_operation_xyz
'x, y, z'
'x+1/2, -y+1/2, -z'
'-x, y+1/2, -z+1/2'
'-x+1/2, -y, z+1/2'
'-x, -y, -z'
'-x-1/2, y-1/2, z'
'x, -y-1/2, z-1/2'
'x-1/2, y, -z-1/2'

loop_
_atom_site_type_symbol
_atom_site_label
_atom_site_fract_x
_atom_site_fract_y
_atom_site_fract_z
_atom_site_U_iso_or_equiv
_atom_site_adp_type
_atom_site_calc_flag
_atom_site_refinement_flags_adp
_atom_site_refinement_flags_posn
_atom_site_occupancy
O O1 0.07075(7) 0.49462(16) 0.27830(6) 0.0342(3) Uani d . . 1
O O8 0.03247(6) 0.79213(15) 0.06254(6) 0.0298(3) Uani d . . 1
C C9 0.07164(9) 0.7987(2) -0.05047(9) 0.0293(4) Uani d . . 1
H H9 0.0497 0.9021 -0.0566 0.035 Uiso calc U R 1
C C21 0.06692(8) 0.7161(2) 0.01061(9) 0.0247(3) Uani d . . 1
C C20 0.09779(9) 0.5640(2) 0.01725(9) 0.0259(4) Uani d . . 1
H H20 0.093 0.5058 0.0583 0.031 Uiso calc U R 1
C C22 0.13607(8) 0.4927(2) -0.03483(8) 0.0244(3) Uani d . . 1
C C23 0.16924(9) 0.3372(2) -0.01002(8) 0.0256(4) Uani d . . 1
C C19 0.12601(9) 0.2117(2) 0.01300(9) 0.0269(4) Uani d . . 1
C C18 0.13858(9) 0.1359(2) 0.07405(9) 0.0269(4) Uani d . . 1
C C24 0.19495(9) 0.18546(19) 0.11259(9) 0.0264(4) Uani d . . 1
C C25 0.18597(9) 0.2093(2) 0.18635(9) 0.0271(4) Uani d . . 1
C C14 0.23113(10) 0.1704(2) 0.23770(10) 0.0343(4) Uani d . . 1
H H14 0.2691 0.1003 0.2294 0.041 Uiso calc U R 1
C C15 0.22017(10) 0.2350(2) 0.30134(10) 0.0357(4) Uani d . . 1
H H15 0.2503 0.2049 0.3367 0.043 Uiso calc U R 1
C C16 0.16677(10) 0.3416(2) 0.31478(9) 0.0320(4) Uani d . . 1
H H16 0.1612 0.387 0.3584 0.038 Uiso calc U R 1
C C26 0.12115(9) 0.3817(2) 0.26343(9) 0.0272(4) Uani d . . 1
C C2 0.02521(9) 0.5451(2) 0.22523(9) 0.0316(4) Uani d . . 1
H H2B -0.0159 0.5961 0.2456 0.038 Uiso calc U R 1
H H2A 0.0101 0.4459 0.2004 0.038 Uiso calc U R 1
C C3 0.05642(9) 0.6671(2) 0.17521(9) 0.0280(4) Uani d . . 1
H H3B 0.0643 0.7746 0.1974 0.034 Uiso calc U R 1
H H3A 0.101 0.625 0.159 0.034 Uiso calc U R 1
C C4 0.00734(9) 0.6887(2) 0.11621(9) 0.0288(4) Uani d . . 1
H H4A -0.0033 0.5786 0.0975 0.035 Uiso calc U R 1
H H4B -0.0359 0.7362 0.1332 0.035 Uiso calc U R 1
C C17 0.12975(9) 0.3118(2) 0.20078(9) 0.0268(4) Uani d . . 1
H H17 0.097 0.3334 0.1667 0.032 Uiso calc U R 1
C C13 0.24681(9) 0.2737(2) 0.08047(9) 0.0275(4) Uani d . . 1
C C12 0.23417(9) 0.3500(2) 0.01908(9) 0.0269(4) Uani d . . 1
C C11 0.14173(9) 0.5764(2) -0.09490(9) 0.0305(4) Uani d . . 1
H H11 0.1677 0.5315 -0.1308 0.037 Uiso calc U R 1
C C10 0.10873(10) 0.7279(2) -0.10215(9) 0.0334(4) Uani d . . 1
H H10 0.1118 0.7842 -0.1438 0.04 Uiso calc U R 1
H H19 0.0818(10) 0.195(2) -0.0090(10) 0.04 Uiso d U . 1
H H12 0.2659(10) 0.433(3) 0.0017(10) 0.04 Uiso d U . 1
H H13 0.2885(10) 0.307(2) 0.1057(10) 0.04 Uiso d U . 1
H H18 0.1041(10) 0.065(3) 0.0937(10) 0.04 Uiso d U . 1

loop_
_atom_site_aniso_label
_atom_site_aniso_U_11
_atom_site_aniso_U_22
_atom_site_aniso_U_33
_atom_site_aniso_U_12
_atom_site_aniso_U_13
_atom_site_aniso_U_23
O1 0.0408(7) 0.0378(7) 0.0241(6) 0.0053(6) -0.0003(5) -0.0017(6)
O8 0.0341(7) 0.0238(6) 0.0316(7) 0.0079(5) 0.0023(5) -0.0003(5)
C9 0.0306(9) 0.0215(8) 0.0357(10) 0.0002(7) -0.0040(8) 0.0037(7)
C21 0.0233(8) 0.0233(8) 0.0275(8) -0.0007(7) -0.0023(7) -0.0023(7)
C20 0.0293(9) 0.0241(8) 0.0242(8) 0.0024(7) -0.0010(7) 0.0008(7)
C22 0.0249(8) 0.0226(8) 0.0257(8) -0.0008(7) -0.0016(7) -0.0030(7)
C23 0.0291(9) 0.0223(8) 0.0254(8) 0.0030(7) 0.0017(7) -0.0063(7)
C19 0.0266(8) 0.0209(8) 0.0331(9) 0.0011(7) -0.0023(7) -0.0080(7)
C18 0.0261(8) 0.0170(8) 0.0376(10) 0.0002(7) 0.0018(7) -0.0027(7)
C24 0.0281(8) 0.0155(7) 0.0357(9) 0.0059(6) -0.0011(7) -0.0001(7)
C25 0.0278(8) 0.0202(8) 0.0332(9) -0.0020(7) -0.0018(7) 0.0057(7)
C14 0.0296(9) 0.0315(10) 0.0419(11) 0.0020(8) -0.0043(8) 0.0130(8)
C15 0.0326(9) 0.0385(10) 0.0360(10) -0.0072(8) -0.0105(8) 0.0155(8)
C16 0.0379(10) 0.0329(10) 0.0253(9) -0.0119(8) -0.0035(8) 0.0066(8)
C26 0.0286(9) 0.0255(8) 0.0277(9) -0.0044(7) 0.0005(7) 0.0047(7)
C2 0.0295(9) 0.0359(10) 0.0294(9) 0.0058(8) 0.0030(8) -0.0015(8)
C3 0.0295(9) 0.0253(9) 0.0294(9) 0.0028(7) -0.0012(7) -0.0051(7)
C4 0.0247(8) 0.0318(9) 0.0301(9) 0.0051(7) 0.0022(7) -0.0010(8)
C17 0.0271(8) 0.0255(8) 0.0278(9) -0.0010(7) -0.0050(7) 0.0029(7)
C13 0.0226(8) 0.0228(8) 0.0371(9) 0.0041(7) -0.0018(7) -0.0035(7)
C12 0.0259(9) 0.0233(8) 0.0315(9) 0.0018(7) 0.0053(7) -0.0048(7)
C11 0.0342(9) 0.0302(9) 0.0273(9) -0.0028(8) 0.0042(8) -0.0014(7)
C10 0.0418(10) 0.0300(9) 0.0283(9) -0.0049(8) 0.0005(8) 0.0068(8)

loop_
_atom_type_symbol
_atom_type_description
_atom_type_scat_dispersion_real
_atom_type_scat_dispersion_imag
_atom_type_scat_source
C C 0.0033 0.0016 'International Tables Vol C Tables 4.2.6.8 and 6.1.1.4'
H H 0.0000 0.0000 'International Tables Vol C Tables 4.2.6.8 and 6.1.1.4'
O O 0.0106 0.0060 'International Tables Vol C Tables 4.2.6.8 and 6.1.1.4'

loop_
_geom_angle_atom_site_label_1
_geom_angle_atom_site_label_2
_geom_angle_atom_site_label_3
_geom_angle
C26 O1 C2 118.22(13)
C21 O8 C4 117.43(13)
C10 C9 C21 119.00(16)
C10 C9 H9 120.5
C21 C9 H9 120.5
O8 C21 C20 122.78(15)
O8 C21 C9 118.17(15)
C20 C21 C9 119.04(16)
C21 C20 C22 122.07(16)
C21 C20 H20 119.0
C22 C20 H20 119.0
C11 C22 C20 118.72(16)
C11 C22 C23 131.59(16)
C20 C22 C23 109.46(14)
C12 C23 C19 117.73(16)
C12 C23 C22 117.76(15)
C19 C23 C22 117.27(15)
C18 C19 C23 120.23(16)
C18 C19 H19 119.4(12)
C23 C19 H19 118.9(12)
C19 C18 C24 119.54(16)
C19 C18 H18 119.7(12)
C24 C18 H18 119.7(12)
C13 C24 C18 117.81(17)
C13 C24 C25 118.04(15)
C18 C24 C25 118.95(16)
C14 C25 C17 118.71(17)
C14 C25 C24 128.43(17)
C17 C25 C24 111.69(15)
C25 C14 C15 119.29(18)
C25 C14 H14 120.4
C15 C14 H14 120.4
C16 C15 C14 121.99(17)
C16 C15 H15 119.0
C14 C15 H15 119.0
C15 C16 C26 119.10(17)
C15 C16 H16 120.5
C26 C16 H16 120.5
O1 C26 C17 123.68(16)
O1 C26 C16 117.00(16)
C17 C26 C16 119.28(17)
O1 C2 C3 114.53(15)
O1 C2 H2B 108.6
C3 C2 H2B 108.6
O1 C2 H2A 108.6
C3 C2 H2A 108.6
H2B C2 H2A 107.6
C4 C3 C2 108.95(14)
C4 C3 H3B 109.9
C2 C3 H3B 109.9
C4 C3 H3A 109.9
C2 C3 H3A 109.9
H3B C3 H3A 108.3
O8 C4 C3 115.00(14)
O8 C4 H4A 108.5
C3 C4 H4A 108.5
O8 C4 H4B 108.5
C3 C4 H4B 108.5
H4A C4 H4B 107.5
C26 C17 C25 121.48(16)
C26 C17 H17 119.3
C25 C17 H17 119.3
C12 C13 C24 120.11(16)
C12 C13 H13 118.0(12)
C24 C13 H13 120.1(11)
C13 C12 C23 119.46(16)
C13 C12 H12 120.3(12)
C23 C12 H12 118.6(12)
C22 C11 C10 119.08(17)
C22 C11 H11 120.5
C10 C11 H11 120.5
C9 C10 C11 122.05(17)
C9 C10 H10 119.0
C11 C10 H10 119.0

loop_
_geom_bond_atom_site_label_1
_geom_bond_atom_site_label_2
_geom_bond_distance
O1 C26 1.378(2)
O1 C2 1.442(2)
O8 C21 1.380(2)
O8 C4 1.446(2)
C9 C10 1.385(3)
C9 C21 1.393(2)
C9 H9 0.95
C21 C20 1.381(2)
C20 C22 1.404(2)
C20 H20 0.95
C22 C11 1.381(2)
C22 C23 1.502(2)
C23 C12 1.399(2)
C23 C19 1.401(2)
C19 C18 1.385(2)
C19 H19 0.98(2)
C18 C24 1.402(2)
C18 H18 0.97(2)
C24 C13 1.397(2)
C24 C25 1.493(2)
C25 C14 1.388(2)
C25 C17 1.408(2)
C14 C15 1.389(3)
C14 H14 0.95
C15 C16 1.382(3)
C15 H15 0.95
C16 C26 1.396(2)
C16 H16 0.95
C26 C17 1.381(2)
C2 C3 1.532(2)
C2 H2B 0.99
C2 H2A 0.99
C3 C4 1.528(2)
C3 H3B 0.99
C3 H3A 0.99
C4 H4A 0.99
C4 H4B 0.99
C17 H17 0.95
C13 C12 1.393(2)
C13 H13 0.99(2)
C12 H12 0.98(2)
C11 C10 1.397(3)
C11 H11 0.95
C10 H10 0.95

loop_
_geom_torsion_atom_site_label_1
_geom_torsion_atom_site_label_2
_geom_torsion_atom_site_label_3
_geom_torsion_atom_site_label_4
_geom_torsion
C4 O8 C21 C20 -22.2(2)
C4 O8 C21 C9 159.15(15)
C10 C9 C21 O8 177.00(15)
C10 C9 C21 C20 -1.7(3)
O8 C21 C20 C22 -176.16(15)
C9 C21 C20 C22 2.5(3)
C21 C20 C22 C11 -1.3(3)
C21 C20 C22 C23 173.85(15)
C11 C22 C23 C12 84.9(2)
C20 C22 C23 C12 -89.42(19)
C11 C22 C23 C19 -125.5(2)
C20 C22 C23 C19 60.2(2)
C12 C23 C19 C18 18.2(2)
C22 C23 C19 C18 -131.41(17)
C23 C19 C18 C24 -0.1(2)
C19 C18 C24 C13 -18.1(2)
C19 C18 C24 C25 135.98(17)
C13 C24 C25 C14 -64.4(2)
C18 C24 C25 C14 141.65(18)
C13 C24 C25 C17 102.94(18)
C18 C24 C25 C17 -51.1(2)
C17 C25 C14 C15 -0.8(3)
C24 C25 C14 C15 165.70(17)
C25 C14 C15 C16 -2.2(3)
C14 C15 C16 C26 2.1(3)
C2 O1 C26 C17 -1.2(2)
C2 O1 C26 C16 176.67(15)
C15 C16 C26 O1 -176.91(15)
C15 C16 C26 C17 1.1(3)
C26 O1 C2 C3 -76.23(19)
O1 C2 C3 C4 171.09(14)
C21 O8 C4 C3 91.75(18)
C2 C3 C4 O8 -175.82(14)
O1 C26 C17 C25 173.72(15)
C16 C26 C17 C25 -4.1(3)
C14 C25 C17 C26 4.0(3)
C24 C25 C17 C26 -164.69(16)
C18 C24 C13 C12 18.2(2)
C25 C24 C13 C12 -136.09(17)
C24 C13 C12 C23 -0.1(2)
C19 C23 C12 C13 -18.1(2)
C22 C23 C12 C13 131.42(17)
C20 C22 C11 C10 -0.7(3)
C23 C22 C11 C10 -174.53(17)
C21 C9 C10 C11 -0.2(3)
C22 C11 C10 C9 1.4(3)
